data_7000704
loop_
_publ_author_name
'Li, Ping'
'Wang, Mei'
'Chen, Lin'
'Liu, Jihong'
'Zhao, Zhenbo'
'Sun, Licheng'

_publ_section_title
;
 Structures, protonation, and electrochemical properties of diiron
 dithiolate complexes containing pyridyl-phosphine ligands
;
_journal_issue 11
_journal_name_full 'Dalton Transactions'
_journal_page_first 1919
_journal_page_last 1926
_journal_paper_doi 10.1039/b814336f
_journal_year 2009
_chemical_formula_moiety 'C30 H36 Fe2 N O4 P2 S2'
_chemical_formula_sum 'C30 H36 Fe2 N O4 P2 S2'
_chemical_formula_weight 712.36
_space_group_IT_number 2
_symmetry_cell_setting triclinic
_symmetry_space_group_name_Hall '-P 1'
_symmetry_space_group_name_H-M 'P -1'
_atom_sites_solution_hydrogens geom
_atom_sites_solution_primary direct
_atom_sites_solution_secondary difmap
_audit_creation_date 'Oct 31 18:25:00 2006'
_audit_creation_method SHELXL-97
_cell_angle_alpha 82.194(2)
_cell_angle_beta 77.273(2)
_cell_angle_gamma 73.081(2)
_cell_formula_units_Z 2
_cell_length_a 9.1648(18)
_cell_length_b 12.253(2)
_cell_length_c 15.845(3)
_cell_measurement_reflns_used 3581
_cell_measurement_temperature 298(2)
_cell_measurement_theta_max 27.21
_cell_measurement_theta_min 2.48
_cell_volume 1655.6(5)
_computing_cell_refinement 'SMART (Bruker, 1997)'
_computing_data_collection 'SMART (Bruker, 1997)'
_computing_data_reduction 'SAINT (Bruker, 1997)'
_computing_molecular_graphics 'SHELXP97 (Sheldrick, 1997)'
_computing_publication_material 'SHELXTL (Bruker, 1997)'
_computing_structure_refinement 'SHELXL97 (Sheldrick, 1997)'
_computing_structure_solution 'SHELXS97 (Sheldrick, 1997)'
_diffrn_ambient_temperature 298(2)
_diffrn_measured_fraction_theta_full 0.976
_diffrn_measured_fraction_theta_max 0.976
_diffrn_measurement_device_type 'CCD area detector'
_diffrn_measurement_method 'phi and omega scans'
_diffrn_radiation_monochromator graphite
_diffrn_radiation_source 'fine-focus sealed tube'
_diffrn_radiation_type MoK\a
_diffrn_radiation_wavelength 0.71073
_diffrn_reflns_av_R_equivalents 0.0166
_diffrn_reflns_av_sigmaI/netI 0.0360
_diffrn_reflns_limit_h_max 11
_diffrn_reflns_limit_h_min -11
_diffrn_reflns_limit_k_max 13
_diffrn_reflns_limit_k_min -15
_diffrn_reflns_limit_l_max 19
_diffrn_reflns_limit_l_min -16
_diffrn_reflns_number 9005
_diffrn_reflns_theta_full 26.00
_diffrn_reflns_theta_max 26.00
_diffrn_reflns_theta_min 1.74
_exptl_absorpt_coefficient_mu 1.133
_exptl_absorpt_correction_T_max 0.9561
_exptl_absorpt_correction_T_min 0.7274
_exptl_absorpt_correction_type multi-scan
_exptl_absorpt_process_details SADABS
_exptl_crystal_colour red
_exptl_crystal_density_diffrn 1.429
_exptl_crystal_density_method 'not measured'
_exptl_crystal_description block
_exptl_crystal_F_000 738
_exptl_crystal_size_max 0.30
_exptl_crystal_size_mid 0.07
_exptl_crystal_size_min 0.04
_refine_diff_density_max 0.292
_refine_diff_density_min -0.320
_refine_diff_density_rms 0.054
_refine_ls_extinction_method none
_refine_ls_goodness_of_fit_ref 1.045
_refine_ls_hydrogen_treatment constr
_refine_ls_matrix_type full
_refine_ls_number_parameters 370
_refine_ls_number_reflns 6349
_refine_ls_number_restraints 12
_refine_ls_restrained_S_all 1.046
_refine_ls_R_factor_all 0.0460
_refine_ls_R_factor_gt 0.0342
_refine_ls_shift/su_max 0.001
_refine_ls_shift/su_mean 0.000
_refine_ls_structure_factor_coef Fsqd
_refine_ls_weighting_details 'calc w=1/[\s^2^(Fo^2^)+(0.0423P)^2^+0.1280P] where P=(Fo^2^+2Fc^2^)/3'
_refine_ls_weighting_scheme calc
_refine_ls_wR_factor_gt 0.0805
_refine_ls_wR_factor_ref 0.0860
_reflns_number_gt 5118
_reflns_number_total 6349
_reflns_threshold_expression >2sigma(I)
_cod_data_source_file b814336f.txt
_cod_data_source_block 4b
_cod_depositor_comments
;
The following automatic conversions were performed:
'_symmetry_cell_setting' value 'Triclinic' changed to 'triclinic'
according to '/home/saulius/struct/CIF-dictionaries/cif_core.dic'
dictionary named 'cif_core.dic' version 2.4.1 from 2010-06-29.

Automatic conversion script
Id: cif_fix_enum 1527 2010-12-29 10:47:43Z saulius 
;
_cod_original_cell_volume 1655.6(6)
_cod_original_sg_symbol_H-M 'P-1 '
_cod_database_code 7000704

loop_
_symmetry_equiv_pos_as_xyz
'x, y, z'
'-x, -y, -z'

loop_
_atom_site_label
_atom_site_type_symbol
_atom_site_fract_x
_atom_site_fract_y
_atom_site_fract_z
_atom_site_U_iso_or_equiv
_atom_site_adp_type
_atom_site_occupancy
_atom_site_symmetry_multiplicity
_atom_site_calc_flag
_atom_site_refinement_flags
_atom_site_disorder_assembly
_atom_site_disorder_group
Fe1 Fe 0.65887(4) 0.74993(3) 0.65762(2) 0.03813(11) Uani 1 1 d . . .
Fe2 Fe 0.76386(3) 0.56368(3) 0.74422(2) 0.03135(10) Uani 1 1 d . . .
S1 S 0.51738(7) 0.62693(5) 0.71910(4) 0.03916(15) Uani 1 1 d . . .
S2 S 0.83049(7) 0.59563(5) 0.59679(4) 0.03875(15) Uani 1 1 d . . .
P1 P 0.84382(9) 0.84083(6) 0.64163(5) 0.05144(19) Uani 1 1 d . . .
P2 P 0.77961(6) 0.38210(5) 0.79604(4) 0.03070(14) Uani 1 1 d . . .
N1 N 0.9292(3) 0.3834(2) 0.92403(16) 0.0584(6) Uani 1 1 d . . .
O1 O 0.4928(3) 0.8605(2) 0.51832(16) 0.0951(8) Uani 1 1 d . . .
O2 O 0.4705(3) 0.90667(19) 0.78713(16) 0.0857(8) Uani 1 1 d . . .
O3 O 0.6662(3) 0.66286(19) 0.91115(14) 0.0724(6) Uani 1 1 d . . .
O4 O 1.0852(2) 0.54973(19) 0.74634(15) 0.0703(6) Uani 1 1 d . . .
C1 C 0.5623(3) 0.8189(2) 0.57218(19) 0.0550(7) Uani 1 1 d . . .
C2 C 0.5463(3) 0.8447(2) 0.73647(19) 0.0543(7) Uani 1 1 d . . .
C3 C 0.7011(3) 0.6227(2) 0.84585(18) 0.0437(6) Uani 1 1 d . . .
C4 C 0.9581(3) 0.5530(2) 0.74655(17) 0.0437(6) Uani 1 1 d . . .
C5 C 1.0382(3) 0.7795(3) 0.5809(3) 0.0779(10) Uani 1 1 d . . .
H5A H 1.1027 0.8289 0.5804 0.117 Uiso 1 1 calc R . .
H5B H 1.0321 0.7716 0.5224 0.117 Uiso 1 1 calc R . .
H5C H 1.0820 0.7057 0.6079 0.117 Uiso 1 1 calc R . .
C6 C 0.8825(5) 0.8689(3) 0.7431(2) 0.0923(12) Uani 1 1 d . . .
H6A H 0.9627 0.9079 0.7310 0.139 Uiso 1 1 calc R . .
H6B H 0.9158 0.7978 0.7764 0.139 Uiso 1 1 calc R . .
H6C H 0.7896 0.9158 0.7754 0.139 Uiso 1 1 calc R . .
C7 C 0.7965(4) 0.9847(3) 0.5880(3) 0.0801(11) Uani 1 1 d . . .
H7A H 0.8810 1.0179 0.5836 0.120 Uiso 1 1 calc R . .
H7B H 0.7041 1.0311 0.6212 0.120 Uiso 1 1 calc R . .
H7C H 0.7795 0.9809 0.5310 0.120 Uiso 1 1 calc R . .
C8 C 0.4823(3) 0.5476(2) 0.63920(18) 0.0513(7) Uani 1 1 d . . .
H8A H 0.4136 0.5017 0.6693 0.062 Uiso 1 1 calc R . .
H8B H 0.4276 0.6024 0.5988 0.062 Uiso 1 1 calc R . .
C9 C 0.6228(3) 0.4701(2) 0.58769(18) 0.0517(7) Uani 1 1 d . . .
H9A H 0.5887 0.4312 0.5495 0.062 Uiso 1 1 calc R . .
H9B H 0.6750 0.4123 0.6274 0.062 Uiso 1 1 calc R . .
C10 C 0.7376(3) 0.5305(2) 0.53406(16) 0.0493(7) Uani 1 1 d . . .
H10A H 0.6845 0.5897 0.4955 0.059 Uiso 1 1 calc R . .
H10B H 0.8177 0.4760 0.4982 0.059 Uiso 1 1 calc R . .
C11 C 0.6085(3) 0.3318(2) 0.80008(15) 0.0357(5) Uani 1 1 d . . .
C12 C 0.4664(3) 0.3935(2) 0.84470(17) 0.0437(6) Uani 1 1 d . . .
H12A H 0.4618 0.4553 0.8743 0.052 Uiso 1 1 calc R . .
C13 C 0.3322(3) 0.3636(3) 0.8453(2) 0.0563(8) Uani 1 1 d . . .
H13A H 0.2377 0.4048 0.8757 0.068 Uiso 1 1 calc R . .
C14 C 0.3379(3) 0.2742(3) 0.8015(2) 0.0738(10) Uani 1 1 d . . .
H14A H 0.2472 0.2545 0.8015 0.089 Uiso 1 1 calc R . .
C15 C 0.4778(4) 0.2127(3) 0.7572(3) 0.0761(10) Uani 1 1 d . . .
H15A H 0.4812 0.1515 0.7273 0.091 Uiso 1 1 calc R . .
C16 C 0.6130(3) 0.2408(2) 0.7567(2) 0.0534(7) Uani 1 1 d . . .
H16A H 0.7072 0.1982 0.7271 0.064 Uiso 1 1 calc R . .
C17 C 0.9412(2) 0.26845(19) 0.74563(15) 0.0346(5) Uani 1 1 d . . .
C18 C 1.0205(3) 0.2886(2) 0.66279(17) 0.0492(7) Uani 1 1 d . . .
H18A H 0.9907 0.3595 0.6327 0.059 Uiso 1 1 calc R . .
C19 C 1.1438(3) 0.2038(3) 0.6244(2) 0.0657(9) Uani 1 1 d . . .
H19A H 1.1957 0.2179 0.5684 0.079 Uiso 1 1 calc R . .
C20 C 1.1902(3) 0.0993(3) 0.6679(2) 0.0603(8) Uani 1 1 d . . .
H20A H 1.2737 0.0429 0.6418 0.072 Uiso 1 1 calc R . .
C21 C 1.1133(3) 0.0781(2) 0.7503(2) 0.0550(7) Uani 1 1 d . . .
H21A H 1.1445 0.0071 0.7802 0.066 Uiso 1 1 calc R . .
C22 C 0.9894(3) 0.1621(2) 0.78914(18) 0.0444(6) Uani 1 1 d . . .
H22A H 0.9377 0.1472 0.8451 0.053 Uiso 1 1 calc R . .
C23 C 0.8055(3) 0.35470(19) 0.91036(15) 0.0347(5) Uani 1 1 d . . .
C24 C 0.7095(3) 0.3100(3) 0.97609(18) 0.0554(7) Uani 1 1 d . . .
H24A H 0.6256 0.2902 0.9646 0.067 Uiso 1 1 calc R . .
C25 C 0.7381(4) 0.2947(3) 1.0594(2) 0.0723(9) Uani 1 1 d . . .
H25A H 0.6744 0.2641 1.1046 0.087 Uiso 1 1 calc R . .
C26 C 0.8602(4) 0.3249(3) 1.0744(2) 0.0706(9) Uani 1 1 d . . .
H26A H 0.8804 0.3171 1.1303 0.085 Uiso 1 1 calc R . .
C27 C 0.9526(4) 0.3668(3) 1.0066(2) 0.0730(10) Uani 1 1 d . . .
H27A H 1.0378 0.3853 1.0177 0.088 Uiso 1 1 calc R . .
C28 C 0.185(3) 1.0279(15) 1.0091(15) 0.435(18) Uani 1 1 d U . .
H28A H 0.0942 1.0893 1.0261 0.653 Uiso 1 1 calc R . .
H28B H 0.1857 0.9639 1.0515 0.653 Uiso 1 1 calc R . .
H28C H 0.1833 1.0054 0.9537 0.653 Uiso 1 1 calc R . .
C29 C 0.305(4) 1.0606(13) 1.0041(14) 0.430(17) Uani 1 1 d U . .
H29A H 0.2848 1.1137 1.0481 0.516 Uiso 1 1 calc R . .
H29C H 0.3257 1.1016 0.9479 0.516 Uiso 1 1 calc R . .
C30 C 0.443(4) 0.9668(13) 1.0152(10) 0.414(17) Uani 1 1 d U . .
H30A H 0.4585 0.9052 0.9788 0.497 Uiso 1 1 calc R . .
H30B H 0.4403 0.9369 1.0752 0.497 Uiso 1 1 calc R . .

loop_
_atom_site_aniso_label
_atom_site_aniso_U_11
_atom_site_aniso_U_22
_atom_site_aniso_U_33
_atom_site_aniso_U_23
_atom_site_aniso_U_13
_atom_site_aniso_U_12
Fe1 0.03637(19) 0.0368(2) 0.0351(2) 0.00039(15) -0.00401(15) -0.00403(15)
Fe2 0.02843(17) 0.03555(19) 0.03050(19) -0.00123(14) -0.00648(13) -0.00928(13)
S1 0.0293(3) 0.0512(4) 0.0349(3) -0.0019(3) -0.0049(2) -0.0093(3)
S2 0.0340(3) 0.0430(3) 0.0337(3) -0.0025(3) -0.0015(2) -0.0058(3)
P1 0.0555(4) 0.0411(4) 0.0575(5) 0.0070(3) -0.0121(4) -0.0166(3)
P2 0.0263(3) 0.0361(3) 0.0307(3) -0.0023(2) -0.0046(2) -0.0106(2)
N1 0.0622(15) 0.0715(16) 0.0555(15) 0.0129(12) -0.0303(12) -0.0334(13)
O1 0.0806(16) 0.116(2) 0.0665(16) 0.0167(14) -0.0318(13) 0.0107(15)
O2 0.0920(17) 0.0669(15) 0.0744(16) -0.0270(13) 0.0094(14) 0.0062(13)
O3 0.0852(16) 0.0791(15) 0.0514(13) -0.0275(11) -0.0136(12) -0.0095(12)
O4 0.0419(11) 0.0884(16) 0.0887(17) 0.0208(13) -0.0278(11) -0.0309(11)
C1 0.0462(16) 0.0582(18) 0.0472(17) 0.0022(14) -0.0042(13) 0.0005(13)
C2 0.0530(17) 0.0482(16) 0.0510(17) -0.0015(14) -0.0015(14) -0.0043(13)
C3 0.0427(14) 0.0430(14) 0.0463(16) -0.0048(12) -0.0117(12) -0.0102(11)
C4 0.0443(15) 0.0446(15) 0.0443(15) 0.0090(11) -0.0136(12) -0.0167(12)
C5 0.0513(18) 0.066(2) 0.111(3) 0.0115(19) -0.0047(19) -0.0236(16)
C6 0.125(3) 0.095(3) 0.087(3) 0.002(2) -0.043(2) -0.064(3)
C7 0.088(2) 0.0481(18) 0.098(3) 0.0186(18) -0.016(2) -0.0209(17)
C8 0.0450(15) 0.0715(19) 0.0455(16) -0.0025(14) -0.0189(13) -0.0214(14)
C9 0.0614(17) 0.0604(17) 0.0423(16) -0.0091(13) -0.0211(13) -0.0197(14)
C10 0.0564(16) 0.0572(17) 0.0333(14) -0.0123(12) -0.0108(12) -0.0080(13)
C11 0.0306(12) 0.0418(13) 0.0385(14) 0.0001(11) -0.0106(10) -0.0140(10)
C12 0.0345(13) 0.0458(15) 0.0504(16) -0.0016(12) -0.0058(11) -0.0128(11)
C13 0.0317(13) 0.0652(19) 0.070(2) 0.0031(15) -0.0055(13) -0.0161(13)
C14 0.0404(16) 0.084(2) 0.111(3) -0.009(2) -0.0221(18) -0.0315(16)
C15 0.059(2) 0.072(2) 0.116(3) -0.028(2) -0.024(2) -0.0300(17)
C16 0.0408(14) 0.0536(17) 0.072(2) -0.0189(14) -0.0117(14) -0.0146(13)
C17 0.0281(11) 0.0381(13) 0.0385(14) -0.0065(10) -0.0058(10) -0.0093(10)
C18 0.0466(15) 0.0500(16) 0.0407(15) -0.0018(12) -0.0022(12) -0.0026(12)
C19 0.0567(18) 0.069(2) 0.0500(18) -0.0088(15) 0.0095(15) 0.0026(15)
C20 0.0462(16) 0.0560(18) 0.069(2) -0.0235(16) -0.0029(15) 0.0032(14)
C21 0.0489(16) 0.0376(15) 0.075(2) -0.0075(14) -0.0158(15) -0.0020(12)
C22 0.0411(14) 0.0442(15) 0.0475(16) -0.0021(12) -0.0056(12) -0.0134(11)
C23 0.0344(12) 0.0373(13) 0.0330(13) -0.0013(10) -0.0074(10) -0.0108(10)
C24 0.0492(16) 0.081(2) 0.0406(16) 0.0019(14) -0.0069(13) -0.0287(15)
C25 0.070(2) 0.104(3) 0.0360(17) 0.0083(17) -0.0011(15) -0.026(2)
C26 0.094(3) 0.081(2) 0.0397(18) -0.0051(16) -0.0279(17) -0.017(2)
C27 0.087(2) 0.084(2) 0.071(2) 0.0126(18) -0.049(2) -0.043(2)
C28 0.86(5) 0.186(10) 0.225(10) 0.004(9) 0.02(2) -0.199(16)
C29 0.87(5) 0.185(9) 0.233(9) -0.004(9) -0.03(2) -0.204(18)
C30 0.86(5) 0.174(10) 0.233(10) 0.015(10) -0.07(2) -0.222(18)

loop_
_atom_type_symbol
_atom_type_description
_atom_type_scat_dispersion_real
_atom_type_scat_dispersion_imag
_atom_type_scat_source
C C 0.0033 0.0016 'International Tables Vol C Tables 4.2.6.8 and 6.1.1.4'
H H 0.0000 0.0000 'International Tables Vol C Tables 4.2.6.8 and 6.1.1.4'
N N 0.0061 0.0033 'International Tables Vol C Tables 4.2.6.8 and 6.1.1.4'
O O 0.0106 0.0060 'International Tables Vol C Tables 4.2.6.8 and 6.1.1.4'
P P 0.1023 0.0942 'International Tables Vol C Tables 4.2.6.8 and 6.1.1.4'
S S 0.1246 0.1234 'International Tables Vol C Tables 4.2.6.8 and 6.1.1.4'
Fe Fe 0.3463 0.8444 'International Tables Vol C Tables 4.2.6.8 and 6.1.1.4'

loop_
_geom_angle_atom_site_label_1
_geom_angle_atom_site_label_2
_geom_angle_atom_site_label_3
_geom_angle
_geom_angle_site_symmetry_1
_geom_angle_site_symmetry_3
_geom_angle_publ_flag
C2 Fe1 C1 96.57(13) . . ?
C2 Fe1 P1 87.97(10) . . ?
C1 Fe1 P1 101.33(10) . . ?
C2 Fe1 S2 160.67(10) . . ?
C1 Fe1 S2 102.44(9) . . ?
P1 Fe1 S2 91.67(3) . . ?
C2 Fe1 S1 88.00(10) . . ?
C1 Fe1 S1 101.46(10) . . ?
P1 Fe1 S1 157.17(3) . . ?
S2 Fe1 S1 84.86(3) . . ?
C2 Fe1 Fe2 104.68(9) . . ?
C1 Fe1 Fe2 147.66(10) . . ?
P1 Fe1 Fe2 103.48(3) . . ?
S2 Fe1 Fe2 56.66(2) . . ?
S1 Fe1 Fe2 56.09(2) . . ?
C4 Fe2 C3 91.11(12) . . ?
C4 Fe2 P2 94.12(8) . . ?
C3 Fe2 P2 96.20(9) . . ?
C4 Fe2 S1 163.15(8) . . ?
C3 Fe2 S1 90.11(8) . . ?
P2 Fe2 S1 102.46(3) . . ?
C4 Fe2 S2 86.27(9) . . ?
C3 Fe2 S2 147.22(9) . . ?
P2 Fe2 S2 116.57(3) . . ?
S1 Fe2 S2 83.64(2) . . ?
C4 Fe2 Fe1 107.65(8) . . ?
C3 Fe2 Fe1 95.02(8) . . ?
P2 Fe2 Fe1 155.26(2) . . ?
S1 Fe2 Fe1 55.508(19) . . ?
S2 Fe2 Fe1 55.245(19) . . ?
C8 S1 Fe1 112.52(9) . . ?
C8 S1 Fe2 112.97(9) . . ?
Fe1 S1 Fe2 68.40(2) . . ?
C10 S2 Fe1 110.30(9) . . ?
C10 S2 Fe2 114.83(9) . . ?
Fe1 S2 Fe2 68.10(2) . . ?
C6 P1 C5 102.67(19) . . ?
C6 P1 C7 101.31(17) . . ?
C5 P1 C7 101.38(16) . . ?
C6 P1 Fe1 114.30(12) . . ?
C5 P1 Fe1 120.20(12) . . ?
C7 P1 Fe1 114.45(12) . . ?
C11 P2 C17 103.72(11) . . ?
C11 P2 C23 102.19(11) . . ?
C17 P2 C23 100.63(11) . . ?
C11 P2 Fe2 116.32(8) . . ?
C17 P2 Fe2 118.67(8) . . ?
C23 P2 Fe2 112.95(8) . . ?
C23 N1 C27 116.2(2) . . ?
O1 C1 Fe1 176.0(3) . . ?
O2 C2 Fe1 178.7(3) . . ?
O3 C3 Fe2 177.0(2) . . ?
O4 C4 Fe2 177.5(2) . . ?
P1 C5 H5A 109.5 . . ?
P1 C5 H5B 109.5 . . ?
H5A C5 H5B 109.5 . . ?
P1 C5 H5C 109.5 . . ?
H5A C5 H5C 109.5 . . ?
H5B C5 H5C 109.5 . . ?
P1 C6 H6A 109.5 . . ?
P1 C6 H6B 109.5 . . ?
H6A C6 H6B 109.5 . . ?
P1 C6 H6C 109.5 . . ?
H6A C6 H6C 109.5 . . ?
H6B C6 H6C 109.5 . . ?
P1 C7 H7A 109.5 . . ?
P1 C7 H7B 109.5 . . ?
H7A C7 H7B 109.5 . . ?
P1 C7 H7C 109.5 . . ?
H7A C7 H7C 109.5 . . ?
H7B C7 H7C 109.5 . . ?
C9 C8 S1 116.70(18) . . ?
C9 C8 H8A 108.1 . . ?
S1 C8 H8A 108.1 . . ?
C9 C8 H8B 108.1 . . ?
S1 C8 H8B 108.1 . . ?
H8A C8 H8B 107.3 . . ?
C8 C9 C10 114.3(2) . . ?
C8 C9 H9A 108.7 . . ?
C10 C9 H9A 108.7 . . ?
C8 C9 H9B 108.7 . . ?
C10 C9 H9B 108.7 . . ?
H9A C9 H9B 107.6 . . ?
C9 C10 S2 114.69(18) . . ?
C9 C10 H10A 108.6 . . ?
S2 C10 H10A 108.6 . . ?
C9 C10 H10B 108.6 . . ?
S2 C10 H10B 108.6 . . ?
H10A C10 H10B 107.6 . . ?
C16 C11 C12 118.9(2) . . ?
C16 C11 P2 122.94(18) . . ?
C12 C11 P2 118.03(18) . . ?
C13 C12 C11 120.5(3) . . ?
C13 C12 H12A 119.8 . . ?
C11 C12 H12A 119.8 . . ?
C14 C13 C12 120.1(3) . . ?
C14 C13 H13A 120.0 . . ?
C12 C13 H13A 120.0 . . ?
C13 C14 C15 119.9(3) . . ?
C13 C14 H14A 120.0 . . ?
C15 C14 H14A 120.0 . . ?
C14 C15 C16 120.7(3) . . ?
C14 C15 H15A 119.7 . . ?
C16 C15 H15A 119.7 . . ?
C11 C16 C15 120.0(3) . . ?
C11 C16 H16A 120.0 . . ?
C15 C16 H16A 120.0 . . ?
C18 C17 C22 118.4(2) . . ?
C18 C17 P2 119.84(18) . . ?
C22 C17 P2 121.72(18) . . ?
C17 C18 C19 120.3(3) . . ?
C17 C18 H18A 119.8 . . ?
C19 C18 H18A 119.8 . . ?
C20 C19 C18 120.7(3) . . ?
C20 C19 H19A 119.6 . . ?
C18 C19 H19A 119.6 . . ?
C19 C20 C21 119.7(2) . . ?
C19 C20 H20A 120.2 . . ?
C21 C20 H20A 120.2 . . ?
C20 C21 C22 120.1(3) . . ?
C20 C21 H21A 120.0 . . ?
C22 C21 H21A 120.0 . . ?
C21 C22 C17 120.8(2) . . ?
C21 C22 H22A 119.6 . . ?
C17 C22 H22A 119.6 . . ?
N1 C23 C24 122.2(2) . . ?
N1 C23 P2 113.55(17) . . ?
C24 C23 P2 124.29(19) . . ?
C23 C24 C25 119.5(3) . . ?
C23 C24 H24A 120.2 . . ?
C25 C24 H24A 120.2 . . ?
C26 C25 C24 119.0(3) . . ?
C26 C25 H25A 120.5 . . ?
C24 C25 H25A 120.5 . . ?
C25 C26 C27 118.8(3) . . ?
C25 C26 H26A 120.6 . . ?
C27 C26 H26A 120.6 . . ?
N1 C27 C26 124.3(3) . . ?
N1 C27 H27A 117.9 . . ?
C26 C27 H27A 117.9 . . ?
C29 C28 H28A 109.5 . . ?
C29 C28 H28B 109.5 . . ?
H28A C28 H28B 109.5 . . ?
C29 C28 H28C 109.5 . . ?
H28A C28 H28C 109.5 . . ?
H28B C28 H28C 109.5 . . ?
C28 C29 C30 113.5(15) . . ?
C28 C29 H29A 108.9 . . ?
C30 C29 H29A 108.9 . . ?
C28 C29 H29C 108.9 . . ?
C30 C29 H29C 108.9 . . ?
H29A C29 H29C 107.7 . . ?
C29 C30 C30 96.9(13) . 2_677 ?
C29 C30 H30A 112.4 . . ?
C30 C30 H30A 112.4 2_677 . ?
C29 C30 H30B 112.4 . . ?
C30 C30 H30B 112.4 2_677 . ?
H30A C30 H30B 109.9 . . ?

loop_
_geom_bond_atom_site_label_1
_geom_bond_atom_site_label_2
_geom_bond_distance
_geom_bond_site_symmetry_2
_geom_bond_publ_flag
Fe1 C2 1.762(3) . ?
Fe1 C1 1.764(3) . ?
Fe1 P1 2.2385(9) . ?
Fe1 S2 2.2525(7) . ?
Fe1 S1 2.2548(8) . ?
Fe1 Fe2 2.5437(6) . ?
Fe2 C4 1.755(3) . ?
Fe2 C3 1.765(3) . ?
Fe2 P2 2.2392(8) . ?
Fe2 S1 2.2705(8) . ?
Fe2 S2 2.2903(8) . ?
S1 C8 1.829(3) . ?
S2 C10 1.826(3) . ?
P1 C6 1.817(4) . ?
P1 C5 1.824(3) . ?
P1 C7 1.824(3) . ?
P2 C11 1.830(2) . ?
P2 C17 1.831(2) . ?
P2 C23 1.852(2) . ?
N1 C23 1.348(3) . ?
N1 C27 1.351(4) . ?
O1 C1 1.151(3) . ?
O2 C2 1.147(3) . ?
O3 C3 1.147(3) . ?
O4 C4 1.153(3) . ?
C5 H5A 0.9600 . ?
C5 H5B 0.9600 . ?
C5 H5C 0.9600 . ?
C6 H6A 0.9600 . ?
C6 H6B 0.9600 . ?
C6 H6C 0.9600 . ?
C7 H7A 0.9600 . ?
C7 H7B 0.9600 . ?
C7 H7C 0.9600 . ?
C8 C9 1.504(4) . ?
C8 H8A 0.9700 . ?
C8 H8B 0.9700 . ?
C9 C10 1.505(4) . ?
C9 H9A 0.9700 . ?
C9 H9B 0.9700 . ?
C10 H10A 0.9700 . ?
C10 H10B 0.9700 . ?
C11 C16 1.374(3) . ?
C11 C12 1.391(3) . ?
C12 C13 1.380(3) . ?
C12 H12A 0.9300 . ?
C13 C14 1.357(4) . ?
C13 H13A 0.9300 . ?
C14 C15 1.375(4) . ?
C14 H14A 0.9300 . ?
C15 C16 1.377(4) . ?
C15 H15A 0.9300 . ?
C16 H16A 0.9300 . ?
C17 C18 1.381(3) . ?
C17 C22 1.387(3) . ?
C18 C19 1.383(4) . ?
C18 H18A 0.9300 . ?
C19 C20 1.367(4) . ?
C19 H19A 0.9300 . ?
C20 C21 1.370(4) . ?
C20 H20A 0.9300 . ?
C21 C22 1.383(3) . ?
C21 H21A 0.9300 . ?
C22 H22A 0.9300 . ?
C23 C24 1.371(3) . ?
C24 C25 1.380(4) . ?
C24 H24A 0.9300 . ?
C25 C26 1.352(5) . ?
C25 H25A 0.9300 . ?
C26 C27 1.356(4) . ?
C26 H26A 0.9300 . ?
C27 H27A 0.9300 . ?
C28 C29 1.26(4) . ?
C28 H28A 0.9600 . ?
C28 H28B 0.9600 . ?
C28 H28C 0.9600 . ?
C29 C30 1.47(5) . ?
C29 H29A 0.9700 . ?
C29 H29C 0.9700 . ?
C30 C30 1.47(4) 2_677 ?
C30 H30A 0.9700 . ?
C30 H30B 0.9700 . ?
